data_7200058
loop_
_publ_author_name
'Kendrick, John'
'Gourlay, Matthew D.'
'Neumann, Marcus A.'
'Leusen, Frank J. J.'

_publ_section_title
;
 Predicting spontaneous racemate resolution using recent developments in
 crystal structure prediction
;
_journal_issue 11
_journal_name_full CrystEngComm
_journal_page_first 2391
_journal_page_last 2399
_journal_paper_doi 10.1039/b909038j
_journal_volume 11
_journal_year 2009
_space_group_IT_number 19
_symmetry_cell_setting orthorhombic
_symmetry_Int_Tables_number 19
_symmetry_space_group_name_Hall 'P 2ac 2ab'
_symmetry_space_group_name_H-M 'P 21 21 21'
_cell_angle_alpha 90.000000
_cell_angle_beta 90.000000
_cell_angle_gamma 90.000000
_cell_length_a 7.888104
_cell_length_b 4.857491
_cell_length_c 13.776099
_cell_volume 527.850
_cod_data_source_file 4HMO_enantiopure.cif
_cod_data_source_block 4HMO_E_16
_cod_original_sg_symbol_H-M 'P 2_1 2_1 2_1'
_cod_struct_determination_method theoretical
_cod_database_code 7200058

loop_
_symmetry_equiv_pos_site_id
_symmetry_equiv_pos_as_xyz
1 x,y,z
2 -x+1/2,-y,z+1/2
3 -x,y+1/2,-z+1/2
4 x+1/2,-y+1/2,-z

loop_
_atom_site_label
_atom_site_type_symbol
_atom_site_fract_x
_atom_site_fract_y
_atom_site_fract_z
C46 C 1.166194 0.185226 0.431145
C47 C 1.090197 -0.002507 0.352211
O48 O 1.157844 0.101541 0.260968
C49 C 1.290254 0.274829 0.281287
N50 N 1.306139 0.308884 0.377754
O51 O 1.373831 0.383613 0.215688
C52 C 1.219601 0.024217 0.520934
O53 O 1.073697 -0.128144 0.552026
H54 H 1.075051 0.345571 0.453215
H55 H 1.102313 -0.228881 0.614034
H56 H 0.952063 0.004753 0.348190
H57 H 1.401593 0.430997 0.406812
H58 H 1.324759 -0.115577 0.502475
H59 H 1.131875 -0.216518 0.360592
H60 H 1.261950 0.165243 0.578685
